data_8103647
loop_
_publ_author_name
'Berking, B.'
'Jagodzinski, H.'

_publ_section_title
;
 Die Verfeinerung der Kristallstruktur eines lunaren Pigeonits
;
_journal_name_full
;
Zeitschrift fuer Kristallographie, Kristallgeometrie, Kristallphysik, 
Kristallchemie (-144,1977)
;
_journal_page_first 352
_journal_page_last 359
_journal_volume 137
_journal_year 1973
_chemical_formula_sum 'Ca0.08 Fe0.23 Mg0.69 O3 Si'
_chemical_name_systematic '(Mg0.69 Fe0.23 Ca0.08) (Si O3)'
_space_group_IT_number 14
_symmetry_space_group_name_Hall '-P 2ybc'
_symmetry_space_group_name_H-M 'P 1 21/c 1'
_cell_angle_alpha 90
_cell_angle_beta 108.53
_cell_angle_gamma 90
_cell_formula_units_Z 8
_cell_length_a 9.678
_cell_length_b 8.883
_cell_length_c 5.228
_cell_volume 426.149
_citation_journal_id_ASTM ZEKGAX
_cod_data_source_file Berking_ZEKGAX_1973_1321.cif
_cod_data_source_block Ca0.08Fe0.23Mg0.69O3Si1
_cod_original_cell_volume 426.1489
_cod_original_formula_sum 'Ca0.08 Fe0.23 Mg0.69 O3 Si1'
_cod_database_code 8103647

loop_
_symmetry_equiv_pos_as_xyz
x,y,z
-x,y+1/2,-z+1/2
-x,-y,-z
x,-y-1/2,z-1/2

loop_
_atom_site_label
_atom_site_type_symbol
_atom_site_fract_x
_atom_site_fract_y
_atom_site_fract_z
_atom_site_occupancy
_atom_site_U_iso_or_equiv
Ca1 Ca+2 0.2575 0.0174 0.2199 0.15 0.0
O5 O-2 0.1056 0.2729 0.6009 1 0.0
Mg1 Mg+2 0.2507 0.6541 0.2213 0.89 0.0
O6 O-2 0.6057 0.6985 0.4616 1 0.0
O2 O-2 0.3749 0.8383 0.1252 1 0.0
O3 O-2 0.1214 0.5014 0.324 1 0.0
Fe2 Fe+2 0.2575 0.0174 0.2199 0.34 0.0
Si1 Si+4 0.043 0.3408 0.2893 1 0.0
O4 O-2 0.633 0.9848 0.3853 1 0.0
Fe1 Fe+2 0.2507 0.6541 0.2213 0.1 0.0
Si2 Si+4 0.5525 0.8369 0.2308 1 0.0
Mg2 Mg+2 0.2575 0.0174 0.2199 0.49 0.0
O1 O-2 0.8664 0.3385 0.1797 1 0.0
